data_1506256
loop_
_publ_author_name
'Preston, Adam J.'
'Gallucci, Judith C.'
'Parquette, Jon R.'

_publ_section_title
;
 Structural impact of coordinating a helical 2,6-pyridyl diamide with
 divalent metals.
;
_journal_issue 23
_journal_name_full 'Organic letters'
_journal_page_first 5259
_journal_page_last 5262
_journal_paper_doi 10.1021/ol062086s
_journal_volume 8
_journal_year 2006
_chemical_absolute_configuration rmad
_chemical_formula_moiety 'C34 H29 N5 O4 S Zn, C2 D3 N'
_chemical_formula_sum 'C36 H29 D3 N6 O4 S Zn'
_chemical_formula_weight 713.13
_chemical_name_common 'Parquette 1208'
_chemical_name_systematic
;
 ?
;
_space_group_IT_number 4
_symmetry_cell_setting monoclinic
_symmetry_space_group_name_Hall 'P 2yb'
_symmetry_space_group_name_H-M 'P 1 21 1'
_atom_sites_solution_hydrogens geom
_atom_sites_solution_primary heavy
_atom_sites_solution_secondary difmap
_audit_conform_dict_location ftp://ftp.iucr.org/pub/cif_core.dic
_audit_conform_dict_name cif_core.dic
_audit_conform_dict_version 2.2
_audit_creation_date 2004-03-08T15:16:49-00:00
_audit_creation_method 'WinGX routine CIF_UPDATE'
_cell_angle_alpha 90
_cell_angle_beta 91.480(4)
_cell_angle_gamma 90
_cell_formula_units_Z 4
_cell_length_a 14.4890(10)
_cell_length_b 9.6180(10)
_cell_length_c 23.916(2)
_cell_measurement_temperature 200(2)
_cell_volume 3331.7(5)
_computing_cell_refinement 'HKL Scalepack (Otwinowski & Minor 1997)'
_computing_data_collection 'Collect (Nonius BV, 1997-2000)'
_computing_data_reduction 'HKL Denzo and Scalepack (Otwinowski & Minor 1997)'
_computing_structure_refinement 'SHELXL-97 (Sheldrick, 1997)'
_computing_structure_solution 'SHELXS-86 (Sheldrick, 1990)'
_diffrn_ambient_temperature 200(2)
_diffrn_measured_fraction_theta_full 0.999
_diffrn_measured_fraction_theta_max 0.999
_diffrn_measurement_device_type 'Nonius KappaCCD'
_diffrn_measurement_method 'phi and omega scans'
_diffrn_radiation_monochromator graphite
_diffrn_radiation_source 'fine-focus sealed tube'
_diffrn_radiation_type MoK\a
_diffrn_radiation_wavelength 0.71073
_diffrn_reflns_av_R_equivalents 0.049
_diffrn_reflns_limit_h_max 17
_diffrn_reflns_limit_h_min -17
_diffrn_reflns_limit_k_max 11
_diffrn_reflns_limit_k_min -11
_diffrn_reflns_limit_l_max 28
_diffrn_reflns_limit_l_min -28
_diffrn_reflns_number 47127
_diffrn_reflns_theta_full 25.01
_diffrn_reflns_theta_max 25.01
_diffrn_reflns_theta_min 2.18
_exptl_absorpt_coefficient_mu 0.849
_exptl_absorpt_correction_T_max 0.934
_exptl_absorpt_correction_T_min 0.851
_exptl_absorpt_correction_type multi-scan
_exptl_absorpt_process_details 'HKL Scalepack (Otwinowski & Minor, 1997)'
_exptl_crystal_colour colorless
_exptl_crystal_density_diffrn 1.422
_exptl_crystal_density_method 'not measured'
_exptl_crystal_description 'rectangular plate'
_exptl_crystal_F_000 1472
_exptl_crystal_size_max 0.38
_exptl_crystal_size_mid 0.23
_exptl_crystal_size_min 0.08
_refine_diff_density_max 0.91
_refine_diff_density_min -0.232
_refine_diff_density_rms 0.055
_refine_ls_abs_structure_details 'Flack H D (1983), Acta Cryst. A39, 876-881'
_refine_ls_abs_structure_Flack 0.005(8)
_refine_ls_extinction_method none
_refine_ls_goodness_of_fit_ref 1.04
_refine_ls_hydrogen_treatment constr
_refine_ls_matrix_type full
_refine_ls_number_parameters 872
_refine_ls_number_reflns 11542
_refine_ls_number_restraints 1
_refine_ls_restrained_S_all 1.04
_refine_ls_R_factor_all 0.0468
_refine_ls_R_factor_gt 0.0376
_refine_ls_shift/su_max 0.004
_refine_ls_shift/su_mean 0
_refine_ls_structure_factor_coef Fsqd
_refine_ls_weighting_details 'w=1/[\s^2^(Fo^2^)+(0.0410P)^2^+2.4240P] where P=(Fo^2^+2Fc^2^)/3'
_refine_ls_weighting_scheme calc
_refine_ls_wR_factor_gt 0.0867
_refine_ls_wR_factor_ref 0.0901
_reflns_number_gt 10294
_reflns_number_total 11542
_reflns_threshold_expression >2sigma(I)
_cod_data_source_file ol062086ssi20060823_044747.cif
_cod_data_source_block shelxl
_cod_original_sg_symbol_H-M P21
_cod_database_code 1506256

loop_
_symmetry_equiv_pos_as_xyz
'x, y, z'
'-x, y+1/2, -z'

loop_
_atom_site_label
_atom_site_type_symbol
_atom_site_fract_x
_atom_site_fract_y
_atom_site_fract_z
_atom_site_U_iso_or_equiv
_atom_site_adp_type
_atom_site_occupancy
_atom_site_symmetry_multiplicity
_atom_site_calc_flag
_atom_site_refinement_flags
Zn1A Zn 0.01781(3) 1.00023(4) 0.836318(16) 0.02827(10) Uani 1 1 d .
Zn1B Zn 0.25861(3) 0.56669(4) 0.424141(16) 0.02586(10) Uani 1 1 d .
S1A S -0.29374(8) 1.47761(13) 0.87143(7) 0.0658(4) Uani 1 1 d .
S1B S 0.51722(8) 0.13892(11) 0.28652(5) 0.0437(3) Uani 1 1 d .
O1A O 0.0197(2) 1.3988(3) 0.76326(12) 0.0471(8) Uani 1 1 d .
O2A O 0.08863(19) 0.8012(3) 0.68910(11) 0.0394(7) Uani 1 1 d .
O3A O 0.20334(18) 0.8288(3) 0.95294(11) 0.0411(7) Uani 1 1 d .
O4A O -0.19867(18) 0.9457(3) 0.94770(11) 0.0424(7) Uani 1 1 d .
O1B O 0.52340(17) 0.6727(3) 0.37162(11) 0.0361(6) Uani 1 1 d .
O2B O 0.3170(2) 0.7193(3) 0.58449(10) 0.0428(7) Uani 1 1 d .
O3B O 0.00442(18) 0.7452(3) 0.38532(13) 0.0463(7) Uani 1 1 d .
O4B O 0.17677(19) 0.1613(3) 0.37791(12) 0.0393(7) Uani 1 1 d .
N1A N -0.0778(2) 1.1483(3) 0.85144(13) 0.0326(7) Uani 1 1 d .
N2A N 0.0562(2) 1.1666(3) 0.78348(12) 0.0315(7) Uani 1 1 d .
N3A N 0.0275(2) 0.8769(3) 0.76823(12) 0.0286(7) Uani 1 1 d .
N4A N 0.1259(2) 0.9502(3) 0.88718(12) 0.0333(7) Uani 1 1 d .
N5A N -0.06815(19) 0.9052(3) 0.89463(12) 0.0282(7) Uani 1 1 d .
N1B N 0.3391(2) 0.4358(3) 0.38097(13) 0.0299(7) Uani 1 1 d .
N2B N 0.38125(19) 0.6808(3) 0.41556(12) 0.0262(7) Uani 1 1 d .
N3B N 0.2724(2) 0.6032(3) 0.50779(12) 0.0304(7) Uani 1 1 d .
N4B N 0.1522(2) 0.6846(3) 0.39622(13) 0.0295(7) Uani 1 1 d .
N5B N 0.1725(2) 0.3908(3) 0.41044(13) 0.0286(7) Uani 1 1 d .
N1D N 0.5007(4) 0.4504(6) 0.0161(2) 0.0902(17) Uani 1 1 d .
N1C N 0.3682(4) 0.3183(7) 0.1765(3) 0.1019(19) Uani 1 1 d .
C1A C -0.1475(2) 1.1189(4) 0.88497(15) 0.0332(9) Uani 1 1 d .
C2A C -0.2186(3) 1.2138(4) 0.89288(17) 0.0395(10) Uani 1 1 d .
H2A H -0.2694 1.192 0.9157 0.047 Uiso 1 1 calc R
C3A C -0.2123(3) 1.3431(5) 0.86575(19) 0.0432(10) Uani 1 1 d .
C4A C -0.1377(3) 1.3719(4) 0.83266(18) 0.0417(10) Uani 1 1 d .
H4A H -0.132 1.4597 0.8149 0.05 Uiso 1 1 calc R
C5A C -0.0718(3) 1.2702(4) 0.82605(16) 0.0347(9) Uani 1 1 d .
C6A C 0.0094(3) 1.2859(4) 0.78723(16) 0.0346(9) Uani 1 1 d .
C7A C 0.1279(3) 1.1530(4) 0.74567(14) 0.0305(8) Uani 1 1 d .
C8A C 0.1902(3) 1.2596(4) 0.73439(16) 0.0372(9) Uani 1 1 d .
H8A H 0.1831 1.3471 0.7522 0.045 Uiso 1 1 calc R
C9A C 0.2616(3) 1.2413(5) 0.69820(18) 0.0439(11) Uani 1 1 d .
H9A H 0.3029 1.3158 0.6916 0.053 Uiso 1 1 calc R
C10A C 0.2735(3) 1.1161(4) 0.67151(17) 0.0409(10) Uani 1 1 d .
H10A H 0.3226 1.1041 0.6464 0.049 Uiso 1 1 calc R
C11A C 0.2134(2) 1.0084(5) 0.68170(14) 0.0351(8) Uani 1 1 d .
H11A H 0.2211 0.9224 0.6628 0.042 Uiso 1 1 calc R
C12A C 0.1413(2) 1.0226(4) 0.71914(14) 0.0296(8) Uani 1 1 d .
C13A C 0.0825(3) 0.9013(4) 0.72778(14) 0.0295(8) Uani 1 1 d .
C14A C 0.0253(3) 0.6901(4) 0.70438(16) 0.0372(9) Uani 1 1 d .
H14A H 0.0586 0.601 0.7095 0.045 Uiso 1 1 calc R
H14B H -0.0238 0.6778 0.6753 0.045 Uiso 1 1 calc R
C15A C -0.0154(3) 0.7388(4) 0.75938(16) 0.0327(9) Uani 1 1 d .
H15A H 0.0044 0.6745 0.7903 0.039 Uiso 1 1 calc R
C16A C -0.1195(3) 0.7528(5) 0.7580(2) 0.0517(12) Uani 1 1 d .
H16A H -0.1404 0.7776 0.7953 0.078 Uiso 1 1 calc R
H16B H -0.1475 0.6642 0.7465 0.078 Uiso 1 1 calc R
H16C H -0.138 0.8256 0.7313 0.078 Uiso 1 1 calc R
C17A C -0.1414(2) 0.9768(4) 0.91179(15) 0.0328(9) Uani 1 1 d .
C18A C -0.0435(2) 0.7777(4) 0.91948(14) 0.0280(8) Uani 1 1 d .
C19A C -0.1077(3) 0.6748(4) 0.93138(15) 0.0355(9) Uani 1 1 d .
H19A H -0.1712 0.6919 0.9231 0.043 Uiso 1 1 calc R
C20A C -0.0822(3) 0.5487(4) 0.95476(15) 0.0437(10) Uani 1 1 d .
H20A H -0.1275 0.4795 0.9613 0.052 Uiso 1 1 calc R
C21A C 0.0099(3) 0.5239(4) 0.96868(15) 0.0418(10) Uani 1 1 d .
H21A H 0.0281 0.4377 0.985 0.05 Uiso 1 1 calc R
C22A C 0.0749(3) 0.6248(4) 0.95874(15) 0.0372(9) Uani 1 1 d .
H22A H 0.1375 0.6083 0.9695 0.045 Uiso 1 1 calc R
C23A C 0.0509(3) 0.7511(4) 0.93320(14) 0.0304(8) Uani 1 1 d .
C24A C 0.1251(2) 0.8493(4) 0.92236(14) 0.0289(8) Uani 1 1 d .
C25A C 0.2701(3) 0.9282(5) 0.9341(2) 0.0612(14) Uani 1 1 d .
H25A H 0.3236 0.8803 0.9178 0.073 Uiso 1 1 calc R
H25B H 0.2924 0.9876 0.9654 0.073 Uiso 1 1 calc R
C26A C 0.2186(3) 1.0147(5) 0.88982(17) 0.0424(10) Uani 1 1 d .
H26A H 0.2488 1.0029 0.853 0.051 Uiso 1 1 calc R
C27A C 0.2126(4) 1.1689(5) 0.9037(2) 0.0640(14) Uani 1 1 d .
H27A H 0.172 1.2153 0.8761 0.096 Uiso 1 1 calc R
H27B H 0.2743 1.2103 0.903 0.096 Uiso 1 1 calc R
H27C H 0.1874 1.1803 0.9411 0.096 Uiso 1 1 calc R
C28A C -0.3926(3) 1.3962(5) 0.8999(2) 0.0568(13) Uani 1 1 d .
H28A H -0.3724 1.3414 0.9331 0.068 Uiso 1 1 calc R
H28B H -0.435 1.4695 0.9128 0.068 Uiso 1 1 calc R
C29A C -0.4454(3) 1.3015(5) 0.86024(18) 0.0441(11) Uani 1 1 d .
C30A C -0.4630(3) 1.3377(5) 0.8052(2) 0.0575(12) Uani 1 1 d .
H30A H -0.4373 1.4207 0.7907 0.069 Uiso 1 1 calc R
C31A C -0.5181(4) 1.2535(6) 0.7707(2) 0.0694(15) Uani 1 1 d .
H31A H -0.5299 1.2786 0.7327 0.083 Uiso 1 1 calc R
C32A C -0.5553(4) 1.1336(6) 0.7920(3) 0.0728(17) Uani 1 1 d .
H32A H -0.5942 1.0771 0.7689 0.087 Uiso 1 1 calc R
C33A C -0.5369(3) 1.0957(5) 0.8452(3) 0.0678(15) Uani 1 1 d .
H33A H -0.5617 1.0115 0.8592 0.081 Uiso 1 1 calc R
C34A C -0.4824(3) 1.1783(5) 0.8795(2) 0.0566(13) Uani 1 1 d .
H34A H -0.4699 1.1503 0.9171 0.068 Uiso 1 1 calc R
C1B C 0.3085(2) 0.3080(4) 0.36858(15) 0.0271(8) Uani 1 1 d .
C2B C 0.3623(3) 0.2156(4) 0.33932(15) 0.0335(9) Uani 1 1 d .
H2B H 0.3403 0.125 0.3305 0.04 Uiso 1 1 calc R
C3B C 0.4497(3) 0.2584(4) 0.32297(16) 0.0333(9) Uani 1 1 d .
C4B C 0.4802(3) 0.3927(4) 0.33679(15) 0.0345(9) Uani 1 1 d .
H4B H 0.5396 0.4237 0.3265 0.041 Uiso 1 1 calc R
C5B C 0.4225(2) 0.4786(4) 0.36555(14) 0.0288(8) Uani 1 1 d .
C6B C 0.4472(2) 0.6251(4) 0.38441(14) 0.0292(8) Uani 1 1 d .
C7B C 0.3968(2) 0.8056(4) 0.44412(15) 0.0266(8) Uani 1 1 d .
C8B C 0.4441(2) 0.9184(4) 0.42128(16) 0.0306(8) Uani 1 1 d .
H8B H 0.4691 0.9096 0.3851 0.037 Uiso 1 1 calc R
C9B C 0.4553(3) 1.0418(4) 0.45006(17) 0.0401(10) Uani 1 1 d .
H9B H 0.4863 1.1174 0.4332 0.048 Uiso 1 1 calc R
C10B C 0.4215(3) 1.0561(4) 0.50342(17) 0.0397(9) Uani 1 1 d .
H10B H 0.4296 1.141 0.5232 0.048 Uiso 1 1 calc R
C11B C 0.3765(3) 0.9471(4) 0.52743(16) 0.0352(9) Uani 1 1 d .
H11B H 0.354 0.957 0.5642 0.042 Uiso 1 1 calc R
C12B C 0.3630(2) 0.8213(4) 0.49887(15) 0.0294(8) Uani 1 1 d .
C13B C 0.3157(2) 0.7090(4) 0.52809(15) 0.0307(9) Uani 1 1 d .
C14B C 0.2633(4) 0.6027(5) 0.60560(17) 0.0539(12) Uani 1 1 d .
H14C H 0.207 0.6363 0.624 0.065 Uiso 1 1 calc R
H14D H 0.3004 0.5474 0.6329 0.065 Uiso 1 1 calc R
C15B C 0.2380(3) 0.5158(4) 0.55390(15) 0.0384(9) Uani 1 1 d .
H15B H 0.1693 0.5083 0.5502 0.046 Uiso 1 1 calc R
C16B C 0.2796(4) 0.3721(5) 0.5521(2) 0.0629(14) Uani 1 1 d .
H16D H 0.2671 0.3308 0.5152 0.094 Uiso 1 1 calc R
H16E H 0.2522 0.314 0.5809 0.094 Uiso 1 1 calc R
H16F H 0.3464 0.3783 0.5589 0.094 Uiso 1 1 calc R
C17B C 0.2105(3) 0.2792(4) 0.38723(15) 0.0301(8) Uani 1 1 d .
C18B C 0.0802(3) 0.3927(4) 0.42664(15) 0.0312(9) Uani 1 1 d .
C19B C 0.0365(3) 0.2767(4) 0.44972(16) 0.0375(9) Uani 1 1 d .
H19B H 0.0691 0.1913 0.4532 0.045 Uiso 1 1 calc R
C20B C -0.0524(3) 0.2848(5) 0.46721(17) 0.0443(11) Uani 1 1 d .
H20B H -0.0798 0.2053 0.4835 0.053 Uiso 1 1 calc R
C21B C -0.1034(3) 0.4053(5) 0.46181(18) 0.0447(11) Uani 1 1 d .
H21B H -0.1654 0.4086 0.4737 0.054 Uiso 1 1 calc R
C22B C -0.0628(2) 0.5214(5) 0.43877(16) 0.0415(10) Uani 1 1 d .
H22B H -0.0976 0.6046 0.4345 0.05 Uiso 1 1 calc R
C23B C 0.0293(2) 0.5180(4) 0.42160(14) 0.0330(9) Uani 1 1 d .
C24B C 0.0675(2) 0.6490(4) 0.40020(15) 0.0311(8) Uani 1 1 d .
C25B C 0.0543(3) 0.8713(4) 0.37174(19) 0.0452(11) Uani 1 1 d .
H25C H 0.0417 0.9457 0.3991 0.054 Uiso 1 1 calc R
H25D H 0.0363 0.9046 0.3338 0.054 Uiso 1 1 calc R
C26B C 0.1575(3) 0.8288(4) 0.37456(17) 0.0372(9) Uani 1 1 d .
H26B H 0.1919 0.889 0.4021 0.045 Uiso 1 1 calc R
C27B C 0.2040(3) 0.8314(5) 0.31971(19) 0.0532(12) Uani 1 1 d .
H27D H 0.2689 0.805 0.3252 0.08 Uiso 1 1 calc R
H27E H 0.2002 0.9253 0.3039 0.08 Uiso 1 1 calc R
H27F H 0.1734 0.7656 0.294 0.08 Uiso 1 1 calc R
C28B C 0.5996(3) 0.2523(5) 0.2526(2) 0.0477(11) Uani 1 1 d .
H28C H 0.5675 0.3361 0.238 0.057 Uiso 1 1 calc R
H28D H 0.6477 0.2825 0.2802 0.057 Uiso 1 1 calc R
C29B C 0.6437(3) 0.1761(4) 0.20547(19) 0.0439(10) Uani 1 1 d .
C30B C 0.7349(3) 0.1355(5) 0.2088(2) 0.0580(12) Uani 1 1 d .
H30B H 0.7707 0.1549 0.2417 0.07 Uiso 1 1 calc R
C31B C 0.7753(4) 0.0660(6) 0.1642(3) 0.0727(16) Uani 1 1 d .
H31B H 0.8381 0.0377 0.1669 0.087 Uiso 1 1 calc R
C32B C 0.7239(5) 0.0391(5) 0.1169(3) 0.0790(19) Uani 1 1 d .
H32B H 0.7511 -0.0079 0.0865 0.095 Uiso 1 1 calc R
C33B C 0.6332(4) 0.0796(7) 0.1130(2) 0.0839(19) Uani 1 1 d .
H33B H 0.5975 0.0606 0.08 0.101 Uiso 1 1 calc R
C34B C 0.5941(3) 0.1481(6) 0.1572(2) 0.0658(15) Uani 1 1 d .
H34B H 0.5313 0.1765 0.1541 0.079 Uiso 1 1 calc R
C1C C 0.3056(4) 0.5266(7) 0.2298(2) 0.0803(19) Uani 1 1 d .
D1C D 0.3026 0.5024 0.2695 0.12 Uiso 1 1 calc R
D2C D 0.2438 0.5509 0.2154 0.12 Uiso 1 1 calc R
D3C D 0.3471 0.6061 0.2253 0.12 Uiso 1 1 calc R
C2C C 0.3399(4) 0.4101(8) 0.1992(3) 0.0718(16) Uani 1 1 d .
C1D C 0.3780(4) 0.2639(6) 0.0328(3) 0.0711(15) Uani 1 1 d .
D1D D 0.3847 0.2308 0.0715 0.107 Uiso 1 1 calc R
D2D D 0.3866 0.186 0.0071 0.107 Uiso 1 1 calc R
D3D D 0.3162 0.3034 0.0268 0.107 Uiso 1 1 calc R
C2D C 0.4458(3) 0.3681(6) 0.02288(19) 0.0542(12) Uani 1 1 d .

loop_
_atom_site_aniso_label
_atom_site_aniso_U_11
_atom_site_aniso_U_22
_atom_site_aniso_U_33
_atom_site_aniso_U_23
_atom_site_aniso_U_13
_atom_site_aniso_U_12
Zn1A 0.0347(2) 0.0243(2) 0.0259(2) 0.00111(18) 0.00412(16) 0.00096(19)
Zn1B 0.0266(2) 0.0231(2) 0.0278(2) -0.00143(18) 0.00055(15) -0.00110(18)
S1A 0.0410(6) 0.0387(7) 0.1172(11) -0.0207(7) -0.0073(7) 0.0104(5)
S1B 0.0514(6) 0.0294(5) 0.0509(6) -0.0111(5) 0.0145(5) 0.0033(5)
O1A 0.065(2) 0.0247(16) 0.0521(18) 0.0110(14) 0.0017(15) 0.0009(14)
O2A 0.0541(17) 0.0303(15) 0.0346(15) -0.0071(12) 0.0144(13) -0.0082(13)
O3A 0.0385(15) 0.0399(16) 0.0444(16) 0.0071(13) -0.0069(13) -0.0011(13)
O4A 0.0343(15) 0.0465(18) 0.0471(16) -0.0030(13) 0.0119(13) -0.0015(13)
O1B 0.0327(15) 0.0372(16) 0.0389(15) -0.0074(12) 0.0103(12) -0.0055(12)
O2B 0.0569(18) 0.0465(17) 0.0252(14) -0.0048(12) 0.0054(13) -0.0045(14)
O3B 0.0361(15) 0.0366(17) 0.066(2) 0.0066(14) -0.0064(14) 0.0075(13)
O4B 0.0432(16) 0.0277(16) 0.0471(17) -0.0055(13) 0.0023(13) -0.0063(12)
N1A 0.0382(18) 0.0300(18) 0.0295(17) -0.0040(15) 0.0035(14) 0.0025(15)
N2A 0.0449(19) 0.0198(17) 0.0300(17) 0.0002(13) 0.0054(14) 0.0001(14)
N3A 0.0340(17) 0.0243(17) 0.0276(17) -0.0006(13) 0.0049(14) -0.0035(13)
N4A 0.0357(17) 0.0334(19) 0.0308(17) -0.0002(14) 0.0022(13) -0.0052(14)
N5A 0.0294(16) 0.0295(17) 0.0259(16) 0.0012(13) 0.0035(13) -0.0016(14)
N1B 0.0312(17) 0.0274(17) 0.0312(16) -0.0034(14) 0.0018(13) 0.0014(14)
N2B 0.0278(16) 0.0189(16) 0.0319(16) -0.0024(13) -0.0005(13) -0.0028(13)
N3B 0.0318(16) 0.0297(19) 0.0297(16) 0.0035(13) -0.0011(13) 0.0012(13)
N4B 0.0310(17) 0.0227(17) 0.0344(18) 0.0024(14) -0.0041(13) 0.0015(13)
N5B 0.0287(16) 0.0226(17) 0.0346(17) 0.0005(14) 0.0040(13) -0.0033(13)
N1D 0.089(4) 0.104(4) 0.079(3) -0.022(3) 0.026(3) -0.023(3)
N1C 0.089(4) 0.094(5) 0.122(5) 0.001(4) 0.003(4) -0.009(4)
C1A 0.030(2) 0.040(2) 0.030(2) -0.0067(17) -0.0034(16) -0.0035(17)
C2A 0.029(2) 0.047(3) 0.043(2) -0.013(2) 0.0015(18) -0.0012(18)
C3A 0.036(2) 0.035(2) 0.058(3) -0.011(2) -0.011(2) 0.0060(19)
C4A 0.046(2) 0.030(2) 0.050(3) -0.0030(19) -0.005(2) 0.0041(19)
C5A 0.040(2) 0.025(2) 0.039(2) -0.0054(18) -0.0029(17) 0.0006(17)
C6A 0.047(2) 0.025(2) 0.031(2) -0.0031(18) -0.0013(18) -0.0007(18)
C7A 0.037(2) 0.028(2) 0.0261(19) 0.0042(16) -0.0041(16) -0.0053(17)
C8A 0.047(2) 0.029(2) 0.036(2) 0.0034(18) 0.0023(18) -0.0068(18)
C9A 0.045(3) 0.040(3) 0.046(3) 0.013(2) 0.000(2) -0.013(2)
C10A 0.037(2) 0.050(3) 0.036(2) 0.0088(19) 0.0055(17) -0.0060(19)
C11A 0.038(2) 0.035(2) 0.0321(19) 0.0014(19) 0.0028(16) 0.0017(19)
C12A 0.0355(19) 0.027(2) 0.0257(17) 0.0060(16) -0.0009(15) -0.0005(16)
C13A 0.039(2) 0.026(2) 0.0239(19) -0.0015(16) -0.0027(16) 0.0018(17)
C14A 0.049(2) 0.027(2) 0.036(2) -0.0052(17) 0.0068(18) -0.0091(18)
C15A 0.046(2) 0.022(2) 0.030(2) -0.0007(16) 0.0023(17) -0.0071(17)
C16A 0.045(3) 0.058(3) 0.052(3) -0.011(2) 0.004(2) -0.011(2)
C17A 0.0282(19) 0.040(3) 0.0303(19) -0.0045(17) 0.0010(16) -0.0022(17)
C18A 0.032(2) 0.031(2) 0.0216(18) -0.0005(16) 0.0041(15) -0.0005(16)
C19A 0.039(2) 0.038(2) 0.030(2) 0.0004(18) 0.0050(17) -0.0092(18)
C20A 0.062(3) 0.036(3) 0.033(2) 0.0059(18) 0.0039(18) -0.009(2)
C21A 0.063(3) 0.032(3) 0.031(2) 0.0109(17) 0.0008(18) -0.001(2)
C22A 0.050(2) 0.037(2) 0.0256(19) 0.0033(17) 0.0036(17) 0.006(2)
C23A 0.040(2) 0.030(2) 0.0215(19) -0.0027(16) 0.0061(16) -0.0033(17)
C24A 0.034(2) 0.027(2) 0.0252(19) -0.0026(16) -0.0003(16) 0.0045(16)
C25A 0.039(3) 0.048(3) 0.097(4) 0.013(3) -0.007(2) -0.010(2)
C26A 0.034(2) 0.043(3) 0.051(2) 0.005(2) 0.0039(17) -0.0110(19)
C27A 0.071(3) 0.039(3) 0.081(4) 0.006(3) -0.022(3) -0.015(2)
C28A 0.044(3) 0.059(3) 0.067(3) -0.018(3) -0.003(2) 0.019(2)
C29A 0.035(2) 0.043(3) 0.054(3) -0.006(2) 0.0006(19) 0.011(2)
C30A 0.064(3) 0.049(3) 0.059(3) 0.007(2) -0.006(2) 0.006(2)
C31A 0.078(4) 0.071(4) 0.058(3) 0.001(3) -0.023(3) 0.013(3)
C32A 0.060(3) 0.048(3) 0.108(5) -0.021(3) -0.033(3) 0.011(3)
C33A 0.048(3) 0.045(3) 0.110(5) 0.008(3) 0.001(3) -0.003(2)
C34A 0.047(3) 0.059(3) 0.064(3) 0.009(3) 0.009(2) 0.009(2)
C1B 0.034(2) 0.0194(19) 0.0282(19) 0.0035(15) -0.0026(15) 0.0003(16)
C2B 0.046(2) 0.023(2) 0.031(2) -0.0032(16) -0.0046(18) 0.0016(17)
C3B 0.039(2) 0.027(2) 0.033(2) -0.0003(17) 0.0031(17) 0.0046(17)
C4B 0.037(2) 0.035(2) 0.032(2) -0.0047(17) 0.0036(17) 0.0006(18)
C5B 0.0293(19) 0.032(2) 0.0255(18) -0.0025(16) 0.0021(14) 0.0018(17)
C6B 0.030(2) 0.034(2) 0.0233(18) -0.0026(16) 0.0037(15) 0.0008(17)
C7B 0.0236(18) 0.024(2) 0.032(2) -0.0002(16) -0.0050(15) 0.0027(15)
C8B 0.031(2) 0.028(2) 0.033(2) -0.0026(17) 0.0003(16) -0.0024(16)
C9B 0.039(2) 0.034(3) 0.046(2) 0.0063(19) -0.0086(18) -0.0048(17)
C10B 0.045(2) 0.025(2) 0.049(2) -0.011(2) -0.0119(18) 0.003(2)
C11B 0.036(2) 0.034(2) 0.036(2) -0.0094(18) -0.0030(17) 0.0057(18)
C12B 0.0298(19) 0.028(2) 0.030(2) -0.0028(16) -0.0054(16) 0.0068(16)
C13B 0.0293(19) 0.034(2) 0.029(2) -0.0026(17) -0.0001(16) 0.0092(17)
C14B 0.077(3) 0.054(3) 0.031(2) 0.001(2) 0.008(2) -0.015(2)
C15B 0.044(2) 0.041(2) 0.0303(19) 0.0063(18) 0.0035(16) 0.0011(19)
C16B 0.105(4) 0.031(3) 0.052(3) 0.008(2) -0.003(3) 0.008(3)
C17B 0.036(2) 0.025(2) 0.029(2) 0.0042(17) -0.0072(16) -0.0042(17)
C18B 0.037(2) 0.032(2) 0.0253(19) 0.0002(16) 0.0007(16) -0.0033(17)
C19B 0.044(2) 0.033(2) 0.036(2) 0.0024(18) 0.0021(18) -0.0088(19)
C20B 0.041(2) 0.052(3) 0.040(2) 0.004(2) 0.0086(18) -0.021(2)
C21B 0.026(2) 0.062(3) 0.047(3) -0.007(2) 0.0067(18) -0.008(2)
C22B 0.0271(19) 0.047(3) 0.050(2) -0.008(2) -0.0011(17) 0.0013(18)
C23B 0.036(2) 0.033(2) 0.0297(18) -0.0025(17) -0.0034(15) -0.0038(17)
C24B 0.033(2) 0.032(2) 0.028(2) 0.0006(17) -0.0036(16) 0.0043(17)
C25B 0.054(3) 0.029(2) 0.051(3) 0.006(2) -0.006(2) 0.006(2)
C26B 0.046(2) 0.023(2) 0.042(2) 0.0047(18) -0.0069(19) -0.0007(18)
C27B 0.060(3) 0.049(3) 0.051(3) 0.021(2) -0.001(2) 0.004(2)
C28B 0.047(3) 0.038(3) 0.060(3) -0.014(2) 0.016(2) 0.000(2)
C29B 0.045(2) 0.032(2) 0.056(3) -0.005(2) 0.018(2) -0.0013(19)
C30B 0.055(3) 0.056(3) 0.064(3) 0.007(3) 0.015(2) 0.004(2)
C31B 0.066(3) 0.059(3) 0.095(4) 0.016(4) 0.043(3) 0.024(3)
C32B 0.109(5) 0.038(3) 0.093(4) -0.018(3) 0.064(4) -0.011(3)
C33B 0.086(4) 0.099(5) 0.069(3) -0.036(4) 0.037(3) -0.033(4)
C34B 0.052(3) 0.083(4) 0.063(3) -0.031(3) 0.010(2) -0.012(3)
C1C 0.072(4) 0.090(5) 0.078(4) 0.026(4) -0.018(3) -0.005(3)
C2C 0.065(4) 0.080(5) 0.070(4) 0.024(4) -0.011(3) -0.011(3)
C1D 0.057(3) 0.059(3) 0.098(4) 0.004(3) 0.010(3) 0.003(3)
C2D 0.050(3) 0.067(4) 0.045(3) -0.010(2) 0.005(2) 0.000(3)

loop_
_atom_type_symbol
_atom_type_description
_atom_type_scat_dispersion_real
_atom_type_scat_dispersion_imag
_atom_type_scat_source
C C 0.0033 0.0016 'International Tables Vol C Tables 4.2.6.8 and 6.1.1.4'
H H 0.0000 0.0000 'International Tables Vol C Tables 4.2.6.8 and 6.1.1.4'
D D 0.0000 0.0000 'International Tables Vol C Tables 4.2.6.8 and 6.1.1.4'
N N 0.0061 0.0033 'International Tables Vol C Tables 4.2.6.8 and 6.1.1.4'
O O 0.0106 0.0060 'International Tables Vol C Tables 4.2.6.8 and 6.1.1.4'
S S 0.1246 0.1234 'International Tables Vol C Tables 4.2.6.8 and 6.1.1.4'
Zn Zn 0.2839 1.4301 'International Tables Vol C Tables 4.2.6.8 and 6.1.1.4'

loop_
_geom_angle_atom_site_label_1
_geom_angle_atom_site_label_2
_geom_angle_atom_site_label_3
_geom_angle
N4A Zn1A N3A 106.06(12)
N4A Zn1A N1A 125.74(12)
N3A Zn1A N1A 128.19(12)
N4A Zn1A N5A 87.72(12)
N3A Zn1A N5A 109.50(12)
N1A Zn1A N5A 76.56(12)
N4A Zn1A N2A 109.14(12)
N3A Zn1A N2A 86.45(12)
N1A Zn1A N2A 76.54(12)
N5A Zn1A N2A 153.07(12)
N4B Zn1B N1B 128.98(12)
N4B Zn1B N3B 106.48(12)
N1B Zn1B N3B 124.54(12)
N4B Zn1B N2B 108.36(12)
N1B Zn1B N2B 77.00(12)
N3B Zn1B N2B 86.79(11)
N4B Zn1B N5B 87.45(12)
N1B Zn1B N5B 76.65(12)
N3B Zn1B N5B 109.36(12)
N2B Zn1B N5B 153.62(11)
C3A S1A C28A 104.7(2)
C3B S1B C28B 102.07(19)
C13A O2A C14A 107.4(3)
C24A O3A C25A 107.2(3)
C13B O2B C14B 107.1(3)
C24B O3B C25B 107.2(3)
C5A N1A C1A 121.6(3)
C5A N1A Zn1A 119.1(3)
C1A N1A Zn1A 119.3(3)
C6A N2A C7A 120.6(3)
C6A N2A Zn1A 117.8(3)
C7A N2A Zn1A 121.6(2)
C13A N3A C15A 108.7(3)
C13A N3A Zn1A 123.7(2)
C15A N3A Zn1A 127.2(2)
C24A N4A C26A 108.2(3)
C24A N4A Zn1A 123.7(3)
C26A N4A Zn1A 128.0(2)
C17A N5A C18A 121.0(3)
C17A N5A Zn1A 117.9(2)
C18A N5A Zn1A 120.8(2)
C1B N1B C5B 121.2(3)
C1B N1B Zn1B 119.6(2)
C5B N1B Zn1B 119.1(2)
C6B N2B C7B 120.5(3)
C6B N2B Zn1B 117.5(2)
C7B N2B Zn1B 121.8(2)
C13B N3B C15B 109.8(3)
C13B N3B Zn1B 122.9(2)
C15B N3B Zn1B 127.3(2)
C24B N4B C26B 109.5(3)
C24B N4B Zn1B 123.5(3)
C26B N4B Zn1B 126.6(2)
C17B N5B C18B 122.2(3)
C17B N5B Zn1B 117.2(2)
C18B N5B Zn1B 120.6(2)
N1A C1A C2A 121.0(4)
N1A C1A C17A 114.2(3)
C2A C1A C17A 124.7(4)
C1A C2A C3A 117.3(4)
C1A C2A H2A 121.3
C3A C2A H2A 121.3
C4A C3A C2A 120.1(4)
C4A C3A S1A 115.7(3)
C2A C3A S1A 124.3(3)
C5A C4A C3A 118.5(4)
C5A C4A H4A 120.7
C3A C4A H4A 120.7
N1A C5A C4A 121.4(4)
N1A C5A C6A 115.4(3)
C4A C5A C6A 123.2(4)
O1A C6A N2A 130.9(4)
O1A C6A C5A 118.2(4)
N2A C6A C5A 110.9(3)
C8A C7A N2A 123.4(3)
C8A C7A C12A 117.7(3)
N2A C7A C12A 118.9(3)
C9A C8A C7A 121.8(4)
C9A C8A H8A 119.1
C7A C8A H8A 119.1
C10A C9A C8A 120.7(4)
C10A C9A H9A 119.7
C8A C9A H9A 119.7
C9A C10A C11A 119.2(4)
C9A C10A H10A 120.4
C11A C10A H10A 120.4
C10A C11A C12A 121.7(4)
C10A C11A H11A 119.2
C12A C11A H11A 119.2
C11A C12A C7A 119.0(3)
C11A C12A C13A 117.4(3)
C7A C12A C13A 123.7(3)
N3A C13A O2A 116.1(3)
N3A C13A C12A 128.6(3)
O2A C13A C12A 115.2(3)
O2A C14A C15A 104.5(3)
O2A C14A H14A 110.9
C15A C14A H14A 110.9
O2A C14A H14B 110.9
C15A C14A H14B 110.9
H14A C14A H14B 108.9
N3A C15A C16A 109.8(3)
N3A C15A C14A 103.2(3)
C16A C15A C14A 114.5(3)
N3A C15A H15A 109.7
C16A C15A H15A 109.7
C14A C15A H15A 109.7
C15A C16A H16A 109.5
C15A C16A H16B 109.5
H16A C16A H16B 109.5
C15A C16A H16C 109.5
H16A C16A H16C 109.5
H16B C16A H16C 109.5
O4A C17A N5A 129.4(4)
O4A C17A C1A 118.5(3)
N5A C17A C1A 111.9(3)
C19A C18A N5A 122.9(3)
C19A C18A C23A 117.9(3)
N5A C18A C23A 119.2(3)
C20A C19A C18A 122.3(4)
C20A C19A H19A 118.9
C18A C19A H19A 118.9
C19A C20A C21A 119.5(4)
C19A C20A H20A 120.2
C21A C20A H20A 120.2
C22A C21A C20A 119.6(4)
C22A C21A H21A 120.2
C20A C21A H21A 120.2
C21A C22A C23A 121.6(4)
C21A C22A H22A 119.2
C23A C22A H22A 119.2
C22A C23A C18A 118.9(3)
C22A C23A C24A 117.6(3)
C18A C23A C24A 123.5(3)
N4A C24A O3A 116.3(3)
N4A C24A C23A 128.7(3)
O3A C24A C23A 115.0(3)
O3A C25A C26A 105.0(3)
O3A C25A H25A 110.7
C26A C25A H25A 110.7
O3A C25A H25B 110.7
C26A C25A H25B 110.7
H25A C25A H25B 108.8
N4A C26A C27A 111.1(4)
N4A C26A C25A 103.2(3)
C27A C26A C25A 114.2(4)
N4A C26A H26A 109.4
C27A C26A H26A 109.4
C25A C26A H26A 109.4
C26A C27A H27A 109.5
C26A C27A H27B 109.5
H27A C27A H27B 109.5
C26A C27A H27C 109.5
H27A C27A H27C 109.5
H27B C27A H27C 109.5
C29A C28A S1A 115.1(3)
C29A C28A H28A 108.5
S1A C28A H28A 108.5
C29A C28A H28B 108.5
S1A C28A H28B 108.5
H28A C28A H28B 107.5
C30A C29A C34A 118.1(4)
C30A C29A C28A 121.7(4)
C34A C29A C28A 120.1(4)
C29A C30A C31A 120.5(5)
C29A C30A H30A 119.7
C31A C30A H30A 119.7
C32A C31A C30A 119.4(5)
C32A C31A H31A 120.3
C30A C31A H31A 120.3
C33A C32A C31A 120.6(5)
C33A C32A H32A 119.7
C31A C32A H32A 119.7
C32A C33A C34A 120.3(5)
C32A C33A H33A 119.8
C34A C33A H33A 119.8
C33A C34A C29A 121.1(5)
C33A C34A H34A 119.5
C29A C34A H34A 119.5
N1B C1B C2B 120.9(3)
N1B C1B C17B 114.1(3)
C2B C1B C17B 124.9(3)
C1B C2B C3B 118.7(3)
C1B C2B H2B 120.7
C3B C2B H2B 120.7
C2B C3B C4B 119.2(3)
C2B C3B S1B 117.8(3)
C4B C3B S1B 123.0(3)
C5B C4B C3B 118.7(4)
C5B C4B H4B 120.6
C3B C4B H4B 120.6
N1B C5B C4B 121.3(4)
N1B C5B C6B 114.3(3)
C4B C5B C6B 124.4(3)
O1B C6B N2B 129.9(3)
O1B C6B C5B 118.2(3)
N2B C6B C5B 111.8(3)
N2B C7B C8B 123.3(3)
N2B C7B C12B 119.2(3)
C8B C7B C12B 117.5(3)
C9B C8B C7B 121.6(3)
C9B C8B H8B 119.2
C7B C8B H8B 119.2
C8B C9B C10B 120.3(4)
C8B C9B H9B 119.8
C10B C9B H9B 119.8
C11B C10B C9B 119.6(4)
C11B C10B H10B 120.2
C9B C10B H10B 120.2
C10B C11B C12B 121.3(4)
C10B C11B H11B 119.4
C12B C11B H11B 119.4
C11B C12B C7B 119.7(4)
C11B C12B C13B 117.7(3)
C7B C12B C13B 122.6(3)
N3B C13B O2B 115.4(3)
N3B C13B C12B 129.3(3)
O2B C13B C12B 115.3(3)
O2B C14B C15B 105.0(3)
O2B C14B H14C 110.8
C15B C14B H14C 110.8
O2B C14B H14D 110.8
C15B C14B H14D 110.8
H14C C14B H14D 108.8
N3B C15B C16B 110.8(3)
N3B C15B C14B 102.3(3)
C16B C15B C14B 115.9(4)
N3B C15B H15B 109.2
C16B C15B H15B 109.2
C14B C15B H15B 109.2
C15B C16B H16D 109.5
C15B C16B H16E 109.5
H16D C16B H16E 109.5
C15B C16B H16F 109.5
H16D C16B H16F 109.5
H16E C16B H16F 109.5
O4B C17B N5B 129.7(4)
O4B C17B C1B 118.3(3)
N5B C17B C1B 111.9(3)
N5B C18B C19B 122.8(3)
N5B C18B C23B 119.0(3)
C19B C18B C23B 118.1(3)
C20B C19B C18B 120.9(4)
C20B C19B H19B 119.5
C18B C19B H19B 119.5
C19B C20B C21B 121.7(4)
C19B C20B H20B 119.1
C21B C20B H20B 119.1
C20B C21B C22B 119.0(4)
C20B C21B H21B 120.5
C22B C21B H21B 120.5
C21B C22B C23B 120.9(4)
C21B C22B H22B 119.5
C23B C22B H22B 119.5
C22B C23B C18B 119.4(4)
C22B C23B C24B 116.7(3)
C18B C23B C24B 123.9(3)
N4B C24B O3B 116.4(3)
N4B C24B C23B 128.6(3)
O3B C24B C23B 115.0(3)
O3B C25B C26B 104.8(3)
O3B C25B H25C 110.8
C26B C25B H25C 110.8
O3B C25B H25D 110.8
C26B C25B H25D 110.8
H25C C25B H25D 108.9
N4B C26B C27B 110.6(3)
N4B C26B C25B 101.7(3)
C27B C26B C25B 114.5(4)
N4B C26B H26B 109.9
C27B C26B H26B 109.9
C25B C26B H26B 109.9
C26B C27B H27D 109.5
C26B C27B H27E 109.5
H27D C27B H27E 109.5
C26B C27B H27F 109.5
H27D C27B H27F 109.5
H27E C27B H27F 109.5
C29B C28B S1B 109.8(3)
C29B C28B H28C 109.7
S1B C28B H28C 109.7
C29B C28B H28D 109.7
S1B C28B H28D 109.7
H28C C28B H28D 108.2
C34B C29B C30B 118.3(4)
C34B C29B C28B 120.3(4)
C30B C29B C28B 121.4(4)
C29B C30B C31B 120.7(5)
C29B C30B H30B 119.7
C31B C30B H30B 119.7
C32B C31B C30B 119.5(5)
C32B C31B H31B 120.2
C30B C31B H31B 120.2
C31B C32B C33B 120.3(5)
C31B C32B H32B 119.9
C33B C32B H32B 119.9
C32B C33B C34B 119.7(6)
C32B C33B H33B 120.1
C34B C33B H33B 120.1
C29B C34B C33B 121.4(5)
C29B C34B H34B 119.3
C33B C34B H34B 119.3
C2C C1C D1C 109.5
C2C C1C D2C 109.5
D1C C1C D2C 109.5
C2C C1C D3C 109.5
D1C C1C D3C 109.5
D2C C1C D3C 109.5
N1C C2C C1C 178.2(7)
C2D C1D D1D 109.5
C2D C1D D2D 109.5
D1D C1D D2D 109.5
C2D C1D D3D 109.5
D1D C1D D3D 109.5
D2D C1D D3D 109.5
N1D C2D C1D 178.5(6)

loop_
_geom_bond_atom_site_label_1
_geom_bond_atom_site_label_2
_geom_bond_distance
Zn1A N4A 2.016(3)
Zn1A N3A 2.023(3)
Zn1A N1A 2.026(3)
Zn1A N5A 2.103(3)
Zn1A N2A 2.122(3)
Zn1B N4B 2.014(3)
Zn1B N1B 2.018(3)
Zn1B N3B 2.036(3)
Zn1B N2B 2.103(3)
Zn1B N5B 2.122(3)
S1A C3A 1.758(4)
S1A C28A 1.783(5)
S1B C3B 1.755(4)
S1B C28B 1.823(4)
O1A C6A 1.238(5)
O2A C13A 1.340(4)
O2A C14A 1.461(5)
O3A C24A 1.348(4)
O3A C25A 1.441(5)
O4A C17A 1.246(4)
O1B C6B 1.242(4)
O2B C13B 1.352(4)
O2B C14B 1.463(5)
O3B C24B 1.342(4)
O3B C25B 1.453(5)
O4B C17B 1.253(4)
N1A C5A 1.324(5)
N1A C1A 1.335(5)
N2A C6A 1.337(5)
N2A C7A 1.401(5)
N3A C13A 1.290(5)
N3A C15A 1.479(5)
N4A C24A 1.285(5)
N4A C26A 1.480(5)
N5A C17A 1.338(5)
N5A C18A 1.404(5)
N1B C1B 1.337(5)
N1B C5B 1.338(5)
N2B C6B 1.338(4)
N2B C7B 1.397(4)
N3B C13B 1.284(5)
N3B C15B 1.483(5)
N4B C24B 1.280(5)
N4B C26B 1.483(5)
N5B C17B 1.334(5)
N5B C18B 1.401(5)
N1D C2D 1.137(6)
N1C C2C 1.120(8)
C1A C2A 1.394(5)
C1A C17A 1.511(6)
C2A C3A 1.407(6)
C2A H2A 0.95
C3A C4A 1.384(6)
C4A C5A 1.378(6)
C4A H4A 0.95
C5A C6A 1.525(6)
C7A C8A 1.397(5)
C7A C12A 1.421(5)
C8A C9A 1.377(6)
C8A H8A 0.95
C9A C10A 1.375(6)
C9A H9A 0.95
C10A C11A 1.379(6)
C10A H10A 0.95
C11A C12A 1.400(5)
C11A H11A 0.95
C12A C13A 1.463(5)
C14A C15A 1.528(5)
C14A H14A 0.99
C14A H14B 0.99
C15A C16A 1.515(6)
C15A H15A 1
C16A H16A 0.98
C16A H16B 0.98
C16A H16C 0.98
C18A C19A 1.393(5)
C18A C23A 1.422(5)
C19A C20A 1.382(6)
C19A H19A 0.95
C20A C21A 1.389(6)
C20A H20A 0.95
C21A C22A 1.377(6)
C21A H21A 0.95
C22A C23A 1.400(5)
C22A H22A 0.95
C23A C24A 1.458(5)
C25A C26A 1.526(6)
C25A H25A 0.99
C25A H25B 0.99
C26A C27A 1.523(7)
C26A H26A 1
C27A H27A 0.98
C27A H27B 0.98
C27A H27C 0.98
C28A C29A 1.509(6)
C28A H28A 0.99
C28A H28B 0.99
C29A C30A 1.379(6)
C29A C34A 1.385(7)
C30A C31A 1.394(7)
C30A H30A 0.95
C31A C32A 1.377(8)
C31A H31A 0.95
C32A C33A 1.343(8)
C32A H32A 0.95
C33A C34A 1.377(7)
C33A H33A 0.95
C34A H34A 0.95
C1B C2B 1.384(5)
C1B C17B 1.524(5)
C2B C3B 1.397(5)
C2B H2B 0.95
C3B C4B 1.402(5)
C4B C5B 1.373(5)
C4B H4B 0.95
C5B C6B 1.519(5)
C7B C8B 1.401(5)
C7B C12B 1.418(5)
C8B C9B 1.380(5)
C8B H8B 0.95
C9B C10B 1.385(6)
C9B H9B 0.95
C10B C11B 1.368(6)
C10B H10B 0.95
C11B C12B 1.400(5)
C11B H11B 0.95
C12B C13B 1.466(6)
C14B C15B 1.529(6)
C14B H14C 0.99
C14B H14D 0.99
C15B C16B 1.508(6)
C15B H15B 1
C16B H16D 0.98
C16B H16E 0.98
C16B H16F 0.98
C18B C19B 1.403(5)
C18B C23B 1.416(5)
C19B C20B 1.367(6)
C19B H19B 0.95
C20B C21B 1.379(6)
C20B H20B 0.95
C21B C22B 1.383(6)
C21B H21B 0.95
C22B C23B 1.407(5)
C22B H22B 0.95
C23B C24B 1.473(5)
C25B C26B 1.550(6)
C25B H25C 0.99
C25B H25D 0.99
C26B C27B 1.490(6)
C26B H26B 1
C27B H27D 0.98
C27B H27E 0.98
C27B H27F 0.98
C28B C29B 1.501(6)
C28B H28C 0.99
C28B H28D 0.99
C29B C34B 1.372(7)
C29B C30B 1.377(6)
C30B C31B 1.401(7)
C30B H30B 0.95
C31B C32B 1.362(8)
C31B H31B 0.95
C32B C33B 1.372(8)
C32B H32B 0.95
C33B C34B 1.378(7)
C33B H33B 0.95
C34B H34B 0.95
C1C C2C 1.433(9)
C1C D1C 0.98
C1C D2C 0.98
C1C D3C 0.98
C1D C2D 1.427(7)
C1D D1D 0.98
C1D D2D 0.98
C1D D3D 0.98

loop_
_geom_torsion_atom_site_label_1
_geom_torsion_atom_site_label_2
_geom_torsion_atom_site_label_3
_geom_torsion_atom_site_label_4
_geom_torsion
N4A Zn1A N1A C5A 101.7(3)
N3A Zn1A N1A C5A -76.7(3)
N5A Zn1A N1A C5A 178.9(3)
N2A Zn1A N1A C5A -2.4(3)
N4A Zn1A N1A C1A -80.9(3)
N3A Zn1A N1A C1A 100.6(3)
N5A Zn1A N1A C1A -3.8(3)
N2A Zn1A N1A C1A 175.0(3)
N4A Zn1A N2A C6A -118.5(3)
N3A Zn1A N2A C6A 135.8(3)
N1A Zn1A N2A C6A 5.1(3)
N5A Zn1A N2A C6A 7.7(4)
N4A Zn1A N2A C7A 61.6(3)
N3A Zn1A N2A C7A -44.1(3)
N1A Zn1A N2A C7A -174.8(3)
N5A Zn1A N2A C7A -172.2(2)
N4A Zn1A N3A C13A -79.8(3)
N1A Zn1A N3A C13A 98.9(3)
N5A Zn1A N3A C13A -173.1(3)
N2A Zn1A N3A C13A 29.1(3)
N4A Zn1A N3A C15A 91.7(3)
N1A Zn1A N3A C15A -89.7(3)
N5A Zn1A N3A C15A -1.7(3)
N2A Zn1A N3A C15A -159.4(3)
N3A Zn1A N4A C24A -85.1(3)
N1A Zn1A N4A C24A 96.1(3)
N5A Zn1A N4A C24A 24.5(3)
N2A Zn1A N4A C24A -177.0(3)
N3A Zn1A N4A C26A 92.1(3)
N1A Zn1A N4A C26A -86.6(3)
N5A Zn1A N4A C26A -158.3(3)
N2A Zn1A N4A C26A 0.3(3)
N4A Zn1A N5A C17A 129.9(3)
N3A Zn1A N5A C17A -123.9(3)
N1A Zn1A N5A C17A 2.2(3)
N2A Zn1A N5A C17A -0.4(4)
N4A Zn1A N5A C18A -43.0(3)
N3A Zn1A N5A C18A 63.3(3)
N1A Zn1A N5A C18A -170.6(3)
N2A Zn1A N5A C18A -173.2(2)
N4B Zn1B N1B C1B -80.4(3)
N3B Zn1B N1B C1B 99.6(3)
N2B Zn1B N1B C1B 176.4(3)
N5B Zn1B N1B C1B -4.9(3)
N4B Zn1B N1B C5B 100.0(3)
N3B Zn1B N1B C5B -80.0(3)
N2B Zn1B N1B C5B -3.2(3)
N5B Zn1B N1B C5B 175.5(3)
N4B Zn1B N2B C6B -122.0(3)
N1B Zn1B N2B C6B 5.1(3)
N3B Zn1B N2B C6B 131.6(3)
N5B Zn1B N2B C6B 2.3(4)
N4B Zn1B N2B C7B 62.3(3)
N1B Zn1B N2B C7B -170.6(3)
N3B Zn1B N2B C7B -44.0(3)
N5B Zn1B N2B C7B -173.4(3)
N4B Zn1B N3B C13B -82.0(3)
N1B Zn1B N3B C13B 98.1(3)
N2B Zn1B N3B C13B 26.3(3)
N5B Zn1B N3B C13B -175.1(3)
N4B Zn1B N3B C15B 99.4(3)
N1B Zn1B N3B C15B -80.6(3)
N2B Zn1B N3B C15B -152.4(3)
N5B Zn1B N3B C15B 6.3(3)
N1B Zn1B N4B C24B 98.1(3)
N3B Zn1B N4B C24B -81.8(3)
N2B Zn1B N4B C24B -173.9(3)
N5B Zn1B N4B C24B 27.6(3)
N1B Zn1B N4B C26B -89.4(3)
N3B Zn1B N4B C26B 90.6(3)
N2B Zn1B N4B C26B -1.5(3)
N5B Zn1B N4B C26B -160.0(3)
N4B Zn1B N5B C17B 137.7(3)
N1B Zn1B N5B C17B 6.5(3)
N3B Zn1B N5B C17B -115.8(3)
N2B Zn1B N5B C17B 9.3(4)
N4B Zn1B N5B C18B -43.9(3)
N1B Zn1B N5B C18B -175.0(3)
N3B Zn1B N5B C18B 62.7(3)
N2B Zn1B N5B C18B -172.2(2)
C5A N1A C1A C2A 2.5(5)
Zn1A N1A C1A C2A -174.8(3)
C5A N1A C1A C17A -178.1(3)
Zn1A N1A C1A C17A 4.6(4)
N1A C1A C2A C3A -2.2(5)
C17A C1A C2A C3A 178.4(3)
C1A C2A C3A C4A 0.2(6)
C1A C2A C3A S1A -178.8(3)
C28A S1A C3A C4A 165.3(3)
C28A S1A C3A C2A -15.7(4)
C2A C3A C4A C5A 1.6(6)
S1A C3A C4A C5A -179.4(3)
C1A N1A C5A C4A -0.7(6)
Zn1A N1A C5A C4A 176.6(3)
C1A N1A C5A C6A -177.6(3)
Zn1A N1A C5A C6A -0.2(4)
C3A C4A C5A N1A -1.4(6)
C3A C4A C5A C6A 175.3(4)
C7A N2A C6A O1A -3.1(6)
Zn1A N2A C6A O1A 177.0(3)
C7A N2A C6A C5A 173.5(3)
Zn1A N2A C6A C5A -6.4(4)
N1A C5A C6A O1A -178.5(3)
C4A C5A C6A O1A 4.6(6)
N1A C5A C6A N2A 4.4(5)
C4A C5A C6A N2A -172.5(4)
C6A N2A C7A C8A 38.1(5)
Zn1A N2A C7A C8A -142.0(3)
C6A N2A C7A C12A -145.0(3)
Zn1A N2A C7A C12A 34.9(4)
N2A C7A C8A C9A 178.0(4)
C12A C7A C8A C9A 1.1(5)
C7A C8A C9A C10A 0.3(6)
C8A C9A C10A C11A -0.4(6)
C9A C10A C11A C12A -0.9(6)
C10A C11A C12A C7A 2.3(5)
C10A C11A C12A C13A -178.9(3)
C8A C7A C12A C11A -2.3(5)
N2A C7A C12A C11A -179.5(3)
C8A C7A C12A C13A 178.9(3)
N2A C7A C12A C13A 1.8(5)
C15A N3A C13A O2A -0.5(4)
Zn1A N3A C13A O2A 172.3(2)
C15A N3A C13A C12A -178.6(3)
Zn1A N3A C13A C12A -5.8(5)
C14A O2A C13A N3A 1.9(4)
C14A O2A C13A C12A -179.7(3)
C11A C12A C13A N3A 162.0(4)
C7A C12A C13A N3A -19.2(6)
C11A C12A C13A O2A -16.1(5)
C7A C12A C13A O2A 162.6(3)
C13A O2A C14A C15A -2.4(4)
C13A N3A C15A C16A -123.6(3)
Zn1A N3A C15A C16A 64.0(4)
C13A N3A C15A C14A -1.1(4)
Zn1A N3A C15A C14A -173.6(2)
O2A C14A C15A N3A 2.1(4)
O2A C14A C15A C16A 121.3(4)
C18A N5A C17A O4A -3.1(6)
Zn1A N5A C17A O4A -175.9(3)
C18A N5A C17A C1A 172.2(3)
Zn1A N5A C17A C1A -0.6(4)
N1A C1A C17A O4A 173.4(3)
C2A C1A C17A O4A -7.2(5)
N1A C1A C17A N5A -2.5(4)
C2A C1A C17A N5A 176.9(3)
C17A N5A C18A C19A 44.3(5)
Zn1A N5A C18A C19A -143.1(3)
C17A N5A C18A C23A -135.8(3)
Zn1A N5A C18A C23A 36.8(4)
N5A C18A C19A C20A 178.6(3)
C23A C18A C19A C20A -1.3(5)
C18A C19A C20A C21A 2.0(6)
C19A C20A C21A C22A -0.4(6)
C20A C21A C22A C23A -2.0(6)
C21A C22A C23A C18A 2.8(5)
C21A C22A C23A C24A -177.6(3)
C19A C18A C23A C22A -1.1(5)
N5A C18A C23A C22A 179.0(3)
C19A C18A C23A C24A 179.2(3)
N5A C18A C23A C24A -0.6(5)
C26A N4A C24A O3A 1.7(4)
Zn1A N4A C24A O3A 179.4(2)
C26A N4A C24A C23A -177.1(4)
Zn1A N4A C24A C23A 0.6(5)
C25A O3A C24A N4A -2.8(5)
C25A O3A C24A C23A 176.1(4)
C22A C23A C24A N4A 158.9(4)
C18A C23A C24A N4A -21.4(6)
C22A C23A C24A O3A -19.9(5)
C18A C23A C24A O3A 159.8(3)
C24A O3A C25A C26A 2.6(5)
C24A N4A C26A C27A -122.7(4)
Zn1A N4A C26A C27A 59.7(5)
C24A N4A C26A C25A 0.1(4)
Zn1A N4A C26A C25A -177.5(3)
O3A C25A C26A N4A -1.6(5)
O3A C25A C26A C27A 119.1(4)
C3A S1A C28A C29A -72.1(4)
S1A C28A C29A C30A -42.4(5)
S1A C28A C29A C34A 141.4(4)
C34A C29A C30A C31A 1.3(7)
C28A C29A C30A C31A -174.9(4)
C29A C30A C31A C32A 0.2(8)
C30A C31A C32A C33A -1.7(8)
C31A C32A C33A C34A 1.6(8)
C32A C33A C34A C29A 0.0(8)
C30A C29A C34A C33A -1.5(7)
C28A C29A C34A C33A 174.9(4)
C5B N1B C1B C2B 0.0(5)
Zn1B N1B C1B C2B -179.6(3)
C5B N1B C1B C17B -177.6(3)
Zn1B N1B C1B C17B 2.8(4)
N1B C1B C2B C3B 0.1(5)
C17B C1B C2B C3B 177.4(3)
C1B C2B C3B C4B 0.2(5)
C1B C2B C3B S1B 179.4(3)
C28B S1B C3B C2B 159.9(3)
C28B S1B C3B C4B -21.0(4)
C2B C3B C4B C5B -0.7(6)
S1B C3B C4B C5B -179.8(3)
C1B N1B C5B C4B -0.5(5)
Zn1B N1B C5B C4B 179.1(3)
C1B N1B C5B C6B -178.4(3)
Zn1B N1B C5B C6B 1.2(4)
C3B C4B C5B N1B 0.8(5)
C3B C4B C5B C6B 178.5(3)
C7B N2B C6B O1B -6.7(6)
Zn1B N2B C6B O1B 177.5(3)
C7B N2B C6B C5B 170.0(3)
Zn1B N2B C6B C5B -5.8(4)
N1B C5B C6B O1B -179.8(3)
C4B C5B C6B O1B 2.4(5)
N1B C5B C6B N2B 3.1(4)
C4B C5B C6B N2B -174.8(3)
C6B N2B C7B C8B 40.3(5)
Zn1B N2B C7B C8B -144.1(3)
C6B N2B C7B C12B -140.2(3)
Zn1B N2B C7B C12B 35.4(4)
N2B C7B C8B C9B 177.7(3)
C12B C7B C8B C9B -1.9(5)
C7B C8B C9B C10B 1.6(6)
C8B C9B C10B C11B -0.3(6)
C9B C10B C11B C12B -0.6(6)
C10B C11B C12B C7B 0.3(5)
C10B C11B C12B C13B 178.8(3)
N2B C7B C12B C11B -178.7(3)
C8B C7B C12B C11B 0.9(5)
N2B C7B C12B C13B 3.0(5)
C8B C7B C12B C13B -177.5(3)
C15B N3B C13B O2B -2.4(4)
Zn1B N3B C13B O2B 178.8(2)
C15B N3B C13B C12B 178.5(4)
Zn1B N3B C13B C12B -0.3(5)
C14B O2B C13B N3B -1.8(4)
C14B O2B C13B C12B 177.4(3)
C11B C12B C13B N3B 158.0(4)
C7B C12B C13B N3B -23.6(6)
C11B C12B C13B O2B -21.1(5)
C7B C12B C13B O2B 157.3(3)
C13B O2B C14B C15B 5.0(4)
C13B N3B C15B C16B -118.9(4)
Zn1B N3B C15B C16B 59.9(4)
C13B N3B C15B C14B 5.3(4)
Zn1B N3B C15B C14B -176.0(3)
O2B C14B C15B N3B -6.0(4)
O2B C14B C15B C16B 114.7(4)
C18B N5B C17B O4B -3.1(6)
Zn1B N5B C17B O4B 175.3(3)
C18B N5B C17B C1B 174.7(3)
Zn1B N5B C17B C1B -6.8(4)
N1B C1B C17B O4B -179.1(3)
C2B C1B C17B O4B 3.4(5)
N1B C1B C17B N5B 2.8(4)
C2B C1B C17B N5B -174.7(3)
C17B N5B C18B C19B 36.8(5)
Zn1B N5B C18B C19B -141.6(3)
C17B N5B C18B C23B -145.6(3)
Zn1B N5B C18B C23B 36.0(4)
N5B C18B C19B C20B 177.1(4)
C23B C18B C19B C20B -0.5(6)
C18B C19B C20B C21B 1.5(6)
C19B C20B C21B C22B -0.9(6)
C20B C21B C22B C23B -0.7(6)
C21B C22B C23B C18B 1.7(5)
C21B C22B C23B C24B -177.0(3)
N5B C18B C23B C22B -178.8(3)
C19B C18B C23B C22B -1.1(5)
N5B C18B C23B C24B -0.1(5)
C19B C18B C23B C24B 177.6(3)
C26B N4B C24B O3B -0.7(5)
Zn1B N4B C24B O3B 172.9(2)
C26B N4B C24B C23B -177.5(4)
Zn1B N4B C24B C23B -3.9(5)
C25B O3B C24B N4B -3.8(5)
C25B O3B C24B C23B 173.5(3)
C22B C23B C24B N4B 159.5(4)
C18B C23B C24B N4B -19.2(6)
C22B C23B C24B O3B -17.4(5)
C18B C23B C24B O3B 164.0(3)
C24B O3B C25B C26B 6.2(4)
C24B N4B C26B C27B -117.6(4)
Zn1B N4B C26B C27B 69.1(4)
C24B N4B C26B C25B 4.5(4)
Zn1B N4B C26B C25B -168.9(3)
O3B C25B C26B N4B -6.3(4)
O3B C25B C26B C27B 113.0(4)
C3B S1B C28B C29B -162.0(3)
S1B C28B C29B C34B 72.2(5)
S1B C28B C29B C30B -109.4(4)
C34B C29B C30B C31B -0.8(7)
C28B C29B C30B C31B -179.2(4)
C29B C30B C31B C32B 0.5(8)
C30B C31B C32B C33B -0.1(9)
C31B C32B C33B C34B 0.1(9)
C30B C29B C34B C33B 0.8(8)
C28B C29B C34B C33B 179.3(5)
C32B C33B C34B C29B -0.5(9)
